data_4317919
loop_
_publ_author_name
'Praveen Kommana'
'Sudha Kumaraswamy'
'J. J. Vittal'
'K. C. Kumara Swamy'

_publ_section_title
;
 Apical versus Equatorial Disposition of Substituents in
 Tetraoxyphosphoranes Bearing a 1,3,2-Dioxaphosphocin Ring: Implications
 on Apicophilicity in Trigonal Bipyramidal Phosphorus
;
_journal_name_full 'Inorganic Chemistry'
_journal_page_first 2356
_journal_page_last 2363
_journal_paper_doi 10.1021/ic010935w
_journal_volume 41
_journal_year 2002
_chemical_formula_sum 'C36 H37 Cl7 N O4 P'
_chemical_formula_weight 826.79
_chemical_name_systematic
;

  ?

;
_space_group_IT_number 14
_symmetry_cell_setting monoclinic
_symmetry_space_group_name_Hall '-P 2ybc'
_symmetry_space_group_name_H-M 'P 1 21/c 1'
_atom_sites_solution_hydrogens geom
_atom_sites_solution_primary direct
_atom_sites_solution_secondary difmap
_audit_creation_method SHELXL-97
_cell_angle_alpha 90.00
_cell_angle_beta 90.76(3)
_cell_angle_gamma 90.00
_cell_formula_units_Z 4
_cell_length_a 11.187(3)
_cell_length_b 13.151(10)
_cell_length_c 26.571(15)
_cell_measurement_temperature 293(2)
_cell_volume 3909(4)
_computing_structure_refinement 'SHELXL-97 (Sheldrick, 1997)'
_computing_structure_solution 'SHELXS-97 (Sheldrick, 1990)'
_diffrn_ambient_temperature 293(2)
_diffrn_measured_fraction_theta_full 0.954
_diffrn_measured_fraction_theta_max 0.954
_diffrn_radiation_monochromator graphite
_diffrn_radiation_source 'fine-focus sealed tube'
_diffrn_radiation_type MoK\a
_diffrn_radiation_wavelength 0.71073
_diffrn_reflns_av_R_equivalents 0.0438
_diffrn_reflns_av_sigmaI/netI 0.0470
_diffrn_reflns_limit_h_max 13
_diffrn_reflns_limit_h_min 0
_diffrn_reflns_limit_k_max 15
_diffrn_reflns_limit_k_min 0
_diffrn_reflns_limit_l_max 31
_diffrn_reflns_limit_l_min -31
_diffrn_reflns_number 7229
_diffrn_reflns_theta_full 24.96
_diffrn_reflns_theta_max 24.96
_diffrn_reflns_theta_min 1.53
_exptl_absorpt_coefficient_mu 0.588
_exptl_absorpt_correction_type none
_exptl_crystal_density_diffrn 1.405
_exptl_crystal_density_method 'not measured'
_exptl_crystal_F_000 1704
_exptl_crystal_size_max 0.30
_exptl_crystal_size_mid 0.30
_exptl_crystal_size_min 0.20
_refine_diff_density_max 0.687
_refine_diff_density_min -0.758
_refine_diff_density_rms 0.071
_refine_ls_extinction_method none
_refine_ls_goodness_of_fit_ref 1.018
_refine_ls_hydrogen_treatment mixed
_refine_ls_matrix_type full
_refine_ls_number_parameters 472
_refine_ls_number_reflns 6865
_refine_ls_number_restraints 0
_refine_ls_restrained_S_all 1.018
_refine_ls_R_factor_all 0.1169
_refine_ls_R_factor_gt 0.0654
_refine_ls_shift/su_max 0.000
_refine_ls_shift/su_mean 0.000
_refine_ls_structure_factor_coef Fsqd
_refine_ls_weighting_details 'w=1/[\s^2^(Fo^2^)+(0.0924P)^2^+6.1051P] where P=(Fo^2^+2Fc^2^)/3'
_refine_ls_weighting_scheme calc
_refine_ls_wR_factor_gt 0.1690
_refine_ls_wR_factor_ref 0.2099
_reflns_number_gt 3536
_reflns_number_total 6865
_reflns_threshold_expression >2sigma(I)
_cod_data_source_file ic010935w_4.cif
_cod_data_source_block compd4
_cod_depositor_comments
;
The following automatic conversions were performed:

'_symmetry_cell_setting' tag value 'Monocliic' was replaced with
'monoclinic' value as specified in the replacement file
'/home/robertas/cod-tools/perl-scripts/inputs/replacement_values.lst'.

Automatic conversion script
Id: cif_fix_values 3143 2015-03-26 13:38:13Z robertas 

The following automatic conversions were performed:

'_refine_ls_weighting_scheme' value 'calc
w=1/[\s^2^(Fo^2^)+(0.0924P)^2^+6.1051P] where P=(Fo^2^+2Fc^2^)/3' was
changed to 'calc'. New tag '_refine_ls_weighting_details' was
created. The value of the new tag was set to
'w=1/[\s^2^(Fo^2^)+(0.0924P)^2^+6.1051P] where P=(Fo^2^+2Fc^2^)/3'.

Automatic conversion script
Id: cif_fix_values 3143 2015-03-26 13:38:13Z robertas 
;
_cod_database_code 4317919

loop_
_symmetry_equiv_pos_as_xyz
'x, y, z'
'-x, y+1/2, -z+1/2'
'-x, -y, -z'
'x, -y-1/2, z-1/2'

loop_
_atom_site_label
_atom_site_type_symbol
_atom_site_fract_x
_atom_site_fract_y
_atom_site_fract_z
_atom_site_U_iso_or_equiv
_atom_site_adp_type
_atom_site_occupancy
_atom_site_calc_flag
_atom_site_refinement_flags
_atom_site_disorder_assembly
_atom_site_disorder_group
P P 0.16722(11) 0.32823(9) 0.15188(4) 0.0431(3) Uani 1 d . . .
Cl4 Cl -0.05652(12) 0.02329(11) 0.11707(6) 0.0697(4) Uani 1 d . . .
Cl1 Cl 0.42866(13) 0.18374(11) 0.03579(6) 0.0703(4) Uani 1 d . . .
Cl2 Cl 0.33112(15) -0.02985(12) -0.00025(6) 0.0852(5) Uani 1 d . . .
Cl3 Cl 0.08502(15) -0.10667(11) 0.03837(6) 0.0797(5) Uani 1 d . . .
O2 O 0.2573(3) 0.4262(2) 0.15531(11) 0.0440(7) Uani 1 d . . .
O3 O 0.2612(3) 0.2832(2) 0.11002(11) 0.0466(8) Uani 1 d . . .
O1 O 0.1922(3) 0.2892(2) 0.20765(11) 0.0469(8) Uani 1 d . . .
C24 C 0.2303(4) 0.1897(3) 0.09114(16) 0.0436(11) Uani 1 d . . .
C25 C 0.2961(4) 0.1355(4) 0.05753(17) 0.0478(11) Uani 1 d . . .
O4 O 0.0805(3) 0.2180(2) 0.14486(11) 0.0474(8) Uani 1 d . . .
C27 C 0.1422(5) 0.0081(4) 0.05892(18) 0.0528(12) Uani 1 d . . .
C5 C 0.3010(5) 0.4586(4) 0.30788(18) 0.0561(13) Uani 1 d . . .
H5 H 0.2827 0.5217 0.3215 0.067 Uiso 1 calc R . .
N N 0.0503(4) 0.3943(4) 0.13484(17) 0.0532(11) Uani 1 d . . .
C29 C 0.1256(4) 0.1547(3) 0.11071(16) 0.0412(10) Uani 1 d . . .
C13 C 0.2354(4) 0.5298(3) 0.16186(18) 0.0477(11) Uani 1 d . . .
C1 C 0.2655(4) 0.3304(4) 0.24633(17) 0.0477(11) Uani 1 d . . .
C28 C 0.0783(4) 0.0638(4) 0.09441(17) 0.0482(11) Uani 1 d . . .
C30 C -0.0705(4) 0.3641(4) 0.12601(19) 0.0557(13) Uani 1 d . . .
C6 C 0.2359(4) 0.4233(4) 0.26685(17) 0.0499(12) Uani 1 d . . .
C7 C 0.1358(5) 0.4865(4) 0.24496(18) 0.0554(13) Uani 1 d . . .
H7A H 0.0977 0.5236 0.2719 0.066 Uiso 1 calc R . .
H7B H 0.0765 0.4417 0.2299 0.066 Uiso 1 calc R . .
C4 C 0.3919(5) 0.4023(4) 0.32888(18) 0.0581(13) Uani 1 d . . .
C12 C 0.2792(5) 0.5977(4) 0.12614(18) 0.0515(12) Uani 1 d . . .
C2 C 0.3563(4) 0.2691(4) 0.26583(18) 0.0510(12) Uani 1 d . . .
C26 C 0.2500(5) 0.0417(4) 0.04128(18) 0.0527(12) Uani 1 d . . .
C20 C 0.3455(5) 0.5652(4) 0.07860(19) 0.0627(14) Uani 1 d . . .
C15 C 0.2850(7) 0.0953(5) 0.2385(4) 0.116(3) Uani 1 d . . .
H15A H 0.2426 0.0927 0.2697 0.174 Uiso 1 calc R . .
H15B H 0.3119 0.0283 0.2299 0.174 Uiso 1 calc R . .
H15C H 0.2329 0.1205 0.2124 0.174 Uiso 1 calc R . .
C8 C 0.1777(4) 0.5620(4) 0.20525(18) 0.0525(12) Uani 1 d . . .
C3 C 0.4187(5) 0.3082(4) 0.30738(19) 0.0603(14) Uani 1 d . . .
H3 H 0.4808 0.2699 0.3213 0.072 Uiso 1 calc R . .
C11 C 0.2596(5) 0.7003(4) 0.1361(2) 0.0667(15) Uani 1 d . . .
H11 H 0.2876 0.7479 0.1132 0.080 Uiso 1 calc R . .
C10 C 0.2009(6) 0.7356(4) 0.1783(2) 0.0709(16) Uani 1 d . . .
C9 C 0.1611(5) 0.6649(4) 0.2129(2) 0.0665(15) Uani 1 d . . .
H9 H 0.1226 0.6871 0.2416 0.080 Uiso 1 calc R . .
C14 C 0.3929(5) 0.1662(4) 0.2443(2) 0.0655(15) Uani 1 d . . .
C16 C 0.4527(7) 0.1834(6) 0.1941(3) 0.110(3) Uani 1 d . . .
H16A H 0.4609 0.1196 0.1769 0.166 Uiso 1 calc R . .
H16B H 0.5303 0.2128 0.1997 0.166 Uiso 1 calc R . .
H16C H 0.4048 0.2287 0.1740 0.166 Uiso 1 calc R . .
C21 C 0.2590(6) 0.5115(5) 0.0425(2) 0.0824(19) Uani 1 d . . .
H21A H 0.2276 0.4518 0.0584 0.124 Uiso 1 calc R . .
H21B H 0.3005 0.4923 0.0125 0.124 Uiso 1 calc R . .
H21C H 0.1945 0.5566 0.0338 0.124 Uiso 1 calc R . .
C31 C -0.1042(6) 0.3134(5) 0.0828(2) 0.084(2) Uani 1 d . . .
H31 H -0.0483 0.2988 0.0582 0.101 Uiso 1 calc R . .
C19 C 0.1802(9) 0.8487(5) 0.1861(3) 0.117(3) Uani 1 d . . .
H19A H 0.2155 0.8692 0.2176 0.176 Uiso 1 calc R . .
H19B H 0.0959 0.8621 0.1864 0.176 Uiso 1 calc R . .
H19C H 0.2161 0.8860 0.1592 0.176 Uiso 1 calc R . .
C18 C 0.4602(6) 0.4388(5) 0.3757(2) 0.0840(19) Uani 1 d . . .
H18A H 0.4497 0.3908 0.4025 0.126 Uiso 1 calc R . .
H18B H 0.4301 0.5039 0.3858 0.126 Uiso 1 calc R . .
H18C H 0.5437 0.4445 0.3683 0.126 Uiso 1 calc R . .
C22 C 0.4506(6) 0.4938(5) 0.0906(2) 0.0799(18) Uani 1 d . . .
H22A H 0.5051 0.5269 0.1135 0.120 Uiso 1 calc R . .
H22B H 0.4914 0.4774 0.0601 0.120 Uiso 1 calc R . .
H22C H 0.4212 0.4326 0.1057 0.120 Uiso 1 calc R . .
C23 C 0.3976(7) 0.6573(5) 0.0507(2) 0.094(2) Uani 1 d . . .
H23A H 0.3338 0.7019 0.0404 0.141 Uiso 1 calc R . .
H23B H 0.4398 0.6344 0.0216 0.141 Uiso 1 calc R . .
H23C H 0.4516 0.6933 0.0728 0.141 Uiso 1 calc R . .
C35 C -0.1544(5) 0.3852(6) 0.1606(3) 0.096(2) Uani 1 d . . .
H35 H -0.1319 0.4179 0.1903 0.115 Uiso 1 calc R . .
C17 C 0.4833(7) 0.1108(5) 0.2781(3) 0.104(3) Uani 1 d . . .
H17A H 0.4496 0.1008 0.3108 0.156 Uiso 1 calc R . .
H17B H 0.5548 0.1508 0.2813 0.156 Uiso 1 calc R . .
H17C H 0.5022 0.0460 0.2636 0.156 Uiso 1 calc R . .
C32 C -0.2238(8) 0.2841(6) 0.0763(3) 0.107(3) Uani 1 d . . .
H32 H -0.2463 0.2474 0.0478 0.128 Uiso 1 calc R . .
Cl5A Cl 0.0389(5) 0.1250(5) 0.4452(3) 0.225(3) Uani 0.70 d P . .
Cl6 Cl 0.0952(6) 0.1904(5) 0.3604(2) 0.323(3) Uani 1 d . . .
Cl7A Cl 0.2348(7) 0.2503(7) 0.4382(3) 0.288(4) Uani 0.70 d P . .
C33 C -0.3069(7) 0.3083(7) 0.1106(4) 0.120(3) Uani 1 d . . .
H33 H -0.3864 0.2901 0.1053 0.144 Uiso 1 calc R . .
C34 C -0.2734(7) 0.3591(8) 0.1527(4) 0.142(4) Uani 1 d . . .
H34 H -0.3302 0.3767 0.1764 0.170 Uiso 1 calc R . .
Cl7B Cl 0.2737(10) 0.1207(14) 0.4078(4) 0.226(7) Uani 0.30 d P . .
C36 C 0.1509(12) 0.162(2) 0.4128(5) 0.308(13) Uani 1 d . . .
Cl5B Cl 0.1115(15) 0.1998(12) 0.4764(3) 0.202(7) Uani 0.30 d P . .
HN H 0.056(4) 0.453(4) 0.1390(18) 0.049(16) Uiso 1 d . . .

loop_
_atom_site_aniso_label
_atom_site_aniso_U_11
_atom_site_aniso_U_22
_atom_site_aniso_U_33
_atom_site_aniso_U_23
_atom_site_aniso_U_13
_atom_site_aniso_U_12
P 0.0423(7) 0.0459(7) 0.0412(6) -0.0052(5) 0.0020(5) 0.0017(5)
Cl4 0.0585(8) 0.0747(9) 0.0763(9) -0.0102(7) 0.0156(7) -0.0195(7)
Cl1 0.0590(8) 0.0717(9) 0.0811(10) -0.0156(7) 0.0275(7) -0.0100(7)
Cl2 0.0900(11) 0.0718(10) 0.0947(12) -0.0353(9) 0.0368(9) -0.0050(8)
Cl3 0.0932(11) 0.0589(8) 0.0875(11) -0.0252(8) 0.0156(9) -0.0210(8)
O2 0.0469(18) 0.0401(17) 0.0450(18) -0.0078(14) -0.0008(14) 0.0007(14)
O3 0.0471(18) 0.0438(17) 0.0493(18) -0.0095(14) 0.0097(14) -0.0038(14)
O1 0.0529(19) 0.0474(18) 0.0402(17) -0.0018(14) -0.0037(14) -0.0032(15)
C24 0.049(3) 0.040(2) 0.042(2) -0.002(2) 0.004(2) 0.004(2)
C25 0.044(3) 0.056(3) 0.044(3) -0.004(2) 0.007(2) 0.002(2)
O4 0.0450(18) 0.0521(19) 0.0451(18) -0.0080(15) 0.0062(14) -0.0023(15)
C27 0.059(3) 0.049(3) 0.050(3) -0.006(2) 0.003(2) -0.007(2)
C5 0.069(3) 0.057(3) 0.042(3) -0.004(2) 0.006(2) -0.001(3)
N 0.048(2) 0.051(3) 0.061(3) -0.007(2) -0.0084(19) 0.007(2)
C29 0.041(2) 0.047(3) 0.036(2) -0.002(2) 0.0013(19) -0.001(2)
C13 0.051(3) 0.042(3) 0.050(3) -0.006(2) -0.007(2) 0.005(2)
C1 0.056(3) 0.051(3) 0.036(2) -0.001(2) -0.001(2) -0.006(2)
C28 0.046(3) 0.052(3) 0.046(3) 0.002(2) 0.002(2) -0.004(2)
C30 0.045(3) 0.065(3) 0.056(3) -0.001(3) -0.006(2) 0.011(2)
C6 0.053(3) 0.058(3) 0.038(3) 0.003(2) 0.004(2) -0.002(2)
C7 0.058(3) 0.061(3) 0.048(3) -0.010(2) 0.007(2) 0.009(3)
C4 0.070(3) 0.066(3) 0.038(3) -0.002(2) -0.005(2) -0.011(3)
C12 0.063(3) 0.049(3) 0.042(3) 0.001(2) -0.013(2) -0.011(2)
C2 0.056(3) 0.053(3) 0.044(3) 0.003(2) -0.006(2) 0.004(2)
C26 0.057(3) 0.052(3) 0.049(3) -0.013(2) 0.006(2) 0.001(2)
C20 0.078(4) 0.064(3) 0.046(3) 0.002(3) 0.001(3) -0.017(3)
C15 0.129(7) 0.056(4) 0.162(8) -0.005(4) -0.049(6) 0.002(4)
C8 0.057(3) 0.050(3) 0.050(3) -0.006(2) -0.001(2) 0.008(2)
C3 0.066(3) 0.063(3) 0.052(3) 0.009(3) -0.012(3) 0.000(3)
C11 0.086(4) 0.047(3) 0.067(4) 0.006(3) -0.015(3) -0.001(3)
C10 0.094(4) 0.046(3) 0.072(4) -0.008(3) -0.017(3) 0.013(3)
C9 0.083(4) 0.058(3) 0.059(3) -0.009(3) -0.003(3) 0.018(3)
C14 0.072(4) 0.058(3) 0.067(4) 0.000(3) -0.023(3) 0.013(3)
C16 0.125(6) 0.127(6) 0.079(5) -0.018(4) 0.006(4) 0.067(5)
C21 0.104(5) 0.094(5) 0.049(3) -0.007(3) -0.012(3) -0.026(4)
C31 0.078(4) 0.109(5) 0.064(4) -0.025(4) -0.022(3) 0.010(4)
C19 0.187(9) 0.049(4) 0.116(6) -0.006(4) -0.004(6) 0.029(5)
C18 0.108(5) 0.082(4) 0.062(4) -0.007(3) -0.019(3) -0.014(4)
C22 0.070(4) 0.091(5) 0.079(4) -0.007(4) 0.013(3) 0.001(4)
C23 0.125(6) 0.086(5) 0.071(4) -0.003(4) 0.018(4) -0.033(4)
C35 0.052(4) 0.142(7) 0.093(5) -0.048(5) -0.004(3) 0.003(4)
C17 0.130(6) 0.080(5) 0.100(5) -0.011(4) -0.046(5) 0.037(4)
C32 0.098(6) 0.112(6) 0.109(6) -0.022(5) -0.049(5) 0.002(5)
Cl5A 0.177(5) 0.193(5) 0.307(8) 0.022(5) 0.116(5) -0.023(4)
Cl6 0.399(9) 0.346(7) 0.220(5) -0.022(5) -0.139(5) 0.059(6)
Cl7A 0.219(6) 0.347(10) 0.297(8) -0.064(7) -0.056(6) -0.163(7)
C33 0.055(4) 0.139(8) 0.165(9) -0.028(7) -0.027(5) 0.000(5)
C34 0.058(5) 0.202(10) 0.165(9) -0.070(8) 0.011(5) -0.010(6)
Cl7B 0.140(8) 0.37(2) 0.164(9) 0.095(11) 0.050(7) 0.147(11)
C36 0.118(9) 0.70(4) 0.102(8) -0.025(16) -0.037(7) -0.077(17)
Cl5B 0.288(15) 0.240(13) 0.077(5) -0.026(6) -0.030(7) 0.180(12)

loop_
_atom_type_symbol
_atom_type_description
_atom_type_scat_dispersion_real
_atom_type_scat_dispersion_imag
_atom_type_scat_source
C C 0.0033 0.0016 'International Tables Vol C Tables 4.2.6.8 and 6.1.1.4'
H H 0.0000 0.0000 'International Tables Vol C Tables 4.2.6.8 and 6.1.1.4'
O O 0.0106 0.0060 'International Tables Vol C Tables 4.2.6.8 and 6.1.1.4'
P P 0.1023 0.0942 'International Tables Vol C Tables 4.2.6.8 and 6.1.1.4'
Cl Cl 0.1484 0.1585 'International Tables Vol C Tables 4.2.6.8 and 6.1.1.4'
N N 0.0061 0.0033 'International Tables Vol C Tables 4.2.6.8 and 6.1.1.4'

loop_
_geom_angle_atom_site_label_1
_geom_angle_atom_site_label_2
_geom_angle_atom_site_label_3
_geom_angle
_geom_angle_site_symmetry_1
_geom_angle_site_symmetry_3
_geom_angle_publ_flag
O1 P N 124.2(2) . . ?
O1 P O2 95.83(17) . . ?
N P O2 95.0(2) . . ?
O1 P O3 114.00(18) . . ?
N P O3 121.3(2) . . ?
O2 P O3 85.56(16) . . ?
O1 P O4 85.55(16) . . ?
N P O4 88.3(2) . . ?
O2 P O4 174.83(16) . . ?
O3 P O4 89.32(15) . . ?
C13 O2 P 131.8(3) . . ?
C24 O3 P 114.1(3) . . ?
C1 O1 P 130.3(3) . . ?
C25 C24 C29 123.1(4) . . ?
C25 C24 O3 124.9(4) . . ?
C29 C24 O3 112.1(4) . . ?
C24 C25 C26 117.4(4) . . ?
C24 C25 Cl1 120.1(4) . . ?
C26 C25 Cl1 122.4(4) . . ?
C29 O4 P 112.0(3) . . ?
C26 C27 C28 121.4(4) . . ?
C26 C27 Cl3 119.8(4) . . ?
C28 C27 Cl3 118.8(4) . . ?
C4 C5 C6 121.3(5) . . ?
HN N C30 112(4) . . ?
HN N P 115(4) . . ?
C30 N P 130.7(4) . . ?
O4 C29 C24 112.5(4) . . ?
O4 C29 C28 127.5(4) . . ?
C24 C29 C28 120.0(4) . . ?
C8 C13 O2 118.9(4) . . ?
C8 C13 C12 122.6(4) . . ?
O2 C13 C12 118.4(4) . . ?
C6 C1 C2 123.0(4) . . ?
C6 C1 O1 119.1(4) . . ?
C2 C1 O1 117.5(4) . . ?
C29 C28 C27 118.0(4) . . ?
C29 C28 Cl4 119.7(4) . . ?
C27 C28 Cl4 122.2(4) . . ?
C35 C30 C31 118.8(6) . . ?
C35 C30 N 119.8(5) . . ?
C31 C30 N 121.4(5) . . ?
C1 C6 C5 118.8(5) . . ?
C1 C6 C7 121.2(4) . . ?
C5 C6 C7 120.0(5) . . ?
C6 C7 C8 113.1(4) . . ?
C5 C4 C3 118.3(5) . . ?
C5 C4 C18 121.5(5) . . ?
C3 C4 C18 120.2(5) . . ?
C11 C12 C13 115.6(5) . . ?
C11 C12 C20 120.4(5) . . ?
C13 C12 C20 124.0(4) . . ?
C1 C2 C3 115.8(5) . . ?
C1 C2 C14 124.9(4) . . ?
C3 C2 C14 119.2(4) . . ?
C27 C26 C25 120.0(4) . . ?
C27 C26 Cl2 121.1(4) . . ?
C25 C26 Cl2 118.9(4) . . ?
C21 C20 C12 109.7(5) . . ?
C21 C20 C22 109.0(5) . . ?
C12 C20 C22 112.1(4) . . ?
C21 C20 C23 107.6(5) . . ?
C12 C20 C23 111.5(5) . . ?
C22 C20 C23 106.7(5) . . ?
C9 C8 C13 118.9(5) . . ?
C9 C8 C7 119.5(5) . . ?
C13 C8 C7 121.6(4) . . ?
C2 C3 C4 122.8(5) . . ?
C10 C11 C12 123.7(5) . . ?
C9 C10 C11 118.2(5) . . ?
C9 C10 C19 121.1(6) . . ?
C11 C10 C19 120.8(6) . . ?
C8 C9 C10 121.1(5) . . ?
C16 C14 C2 108.7(5) . . ?
C16 C14 C17 107.0(6) . . ?
C2 C14 C17 112.4(5) . . ?
C16 C14 C15 111.0(6) . . ?
C2 C14 C15 111.2(5) . . ?
C17 C14 C15 106.5(5) . . ?
C30 C31 C32 119.1(7) . . ?
C30 C35 C34 121.4(7) . . ?
C33 C32 C31 121.2(7) . . ?
Cl5B Cl5A C36 71.2(8) . . ?
C36 Cl7A Cl5B 62.7(6) . . ?
C36 Cl7A Cl7B 48.3(8) . . ?
Cl5B Cl7A Cl7B 94.9(6) . . ?
C32 C33 C34 119.4(7) . . ?
C33 C34 C35 120.1(8) . . ?
C36 Cl7B Cl7A 54.9(10) . . ?
Cl7B C36 Cl6 111.4(10) . . ?
Cl7B C36 Cl5A 131.6(18) . . ?
Cl6 C36 Cl5A 104.2(8) . . ?
Cl7B C36 Cl7A 76.8(9) . . ?
Cl6 C36 Cl7A 114.9(16) . . ?
Cl5A C36 Cl7A 116.4(10) . . ?
Cl7B C36 Cl5B 114.8(9) . . ?
Cl6 C36 Cl5B 131.7(14) . . ?
Cl5A C36 Cl5B 52.1(7) . . ?
Cl7A C36 Cl5B 64.5(9) . . ?
Cl5A Cl5B C36 56.7(6) . . ?
Cl5A Cl5B Cl7A 109.3(5) . . ?
C36 Cl5B Cl7A 52.8(7) . . ?

loop_
_geom_bond_atom_site_label_1
_geom_bond_atom_site_label_2
_geom_bond_distance
_geom_bond_site_symmetry_2
_geom_bond_publ_flag
P O1 1.589(3) . ?
P N 1.630(4) . ?
P O2 1.638(3) . ?
P O3 1.651(3) . ?
P O4 1.753(3) . ?
Cl4 C28 1.716(5) . ?
Cl1 C25 1.720(5) . ?
Cl2 C26 1.719(5) . ?
Cl3 C27 1.725(5) . ?
O2 C13 1.396(5) . ?
O3 C24 1.371(5) . ?
O1 C1 1.414(5) . ?
C24 C25 1.366(6) . ?
C24 C29 1.368(6) . ?
C25 C26 1.403(7) . ?
O4 C29 1.335(5) . ?
C27 C26 1.373(7) . ?
C27 C28 1.398(7) . ?
C5 C4 1.371(7) . ?
C5 C6 1.383(7) . ?
N HN 0.78(5) . ?
N C30 1.424(6) . ?
C29 C28 1.375(6) . ?
C13 C8 1.395(7) . ?
C13 C12 1.396(7) . ?
C1 C6 1.380(7) . ?
C1 C2 1.392(7) . ?
C30 C35 1.351(8) . ?
C30 C31 1.376(8) . ?
C6 C7 1.506(7) . ?
C7 C8 1.527(7) . ?
C4 C3 1.398(7) . ?
C4 C18 1.529(7) . ?
C12 C11 1.393(7) . ?
C12 C20 1.534(7) . ?
C2 C3 1.397(7) . ?
C2 C14 1.527(7) . ?
C20 C21 1.527(8) . ?
C20 C22 1.535(8) . ?
C20 C23 1.539(8) . ?
C15 C14 1.531(9) . ?
C8 C9 1.381(7) . ?
C11 C10 1.387(8) . ?
C10 C9 1.383(8) . ?
C10 C19 1.520(8) . ?
C14 C16 1.517(9) . ?
C14 C17 1.529(8) . ?
C31 C32 1.401(10) . ?
C35 C34 1.388(9) . ?
C32 C33 1.348(11) . ?
Cl5A Cl5B 1.515(16) . ?
Cl5A C36 1.606(15) . ?
Cl6 C36 1.564(14) . ?
Cl7A C36 1.630(19) . ?
Cl7A Cl5B 1.848(18) . ?
Cl7A Cl7B 1.939(17) . ?
C33 C34 1.353(11) . ?
Cl7B C36 1.487(18) . ?
C36 Cl5B 1.819(17) . ?
